data_2233807
loop_
_publ_author_name
'Jasinski, Jerry P.'
'Golen, James A.'
'Samshuddin, S.'
'Narayana, B.'
'Yathirajan, H. S.'

_publ_section_title
;
 (6<i>Z</i>)-3,5-Bis(4-fluorophenyl)-6-(1-hydroxyethylidene)cyclohex-2-en-1-one
;
_journal_coeditor_code GG2071
_journal_issue 3
_journal_name_full 'Acta Crystallographica Section E'
_journal_page_first o638
_journal_page_last o639
_journal_paper_doi 10.1107/S1600536812003078
_journal_volume 68
_journal_year 2012
_chemical_formula_iupac 'C20 H16 F2 O2'
_chemical_formula_moiety 'C20 H16 F2 O2'
_chemical_formula_sum 'C20 H16 F2 O2'
_chemical_formula_weight 326.33
_chemical_name_systematic
;
(6<i>Z</i>)-3,5-Bis(4-fluorophenyl)-6-(1-hydroxyethylidene)cyclohex-2-en-1-one
;
_space_group_IT_number 14
_symmetry_cell_setting monoclinic
_symmetry_space_group_name_Hall '-P 2ybc'
_symmetry_space_group_name_H-M 'P 1 21/c 1'
_atom_sites_solution_hydrogens geom
_atom_sites_solution_primary direct
_atom_sites_solution_secondary difmap
_cell_angle_alpha 90.00
_cell_angle_beta 107.717(13)
_cell_angle_gamma 90.00
_cell_formula_units_Z 4
_cell_length_a 17.663(2)
_cell_length_b 6.2371(6)
_cell_length_c 15.2357(16)
_cell_measurement_reflns_used 1763
_cell_measurement_temperature 173(2)
_cell_measurement_theta_max 70.79
_cell_measurement_theta_min 3.36
_cell_volume 1598.8(3)
_computing_cell_refinement '<i>CrysAlis PRO</i> (Oxford Diffraction, 2010)'
_computing_data_collection '<i>CrysAlis PRO</i> (Oxford Diffraction, 2010)'
_computing_data_reduction '<i>CrysAlis RED</i> (Oxford Diffraction, 2010)'
_computing_molecular_graphics '<i>SHELXTL</i> (Sheldrick, 2008)'
_computing_publication_material '<i>SHELXTL</i> (Sheldrick, 2008)'
_computing_structure_refinement '<i>SHELXL97</i> (Sheldrick, 2008)'
_computing_structure_solution '<i>SHELXS97</i> (Sheldrick, 2008)'
_diffrn_ambient_temperature 173(2)
_diffrn_detector_area_resol_mean 16.1500
_diffrn_measured_fraction_theta_full 0.998
_diffrn_measured_fraction_theta_max 0.982
_diffrn_measurement_device_type 'Oxford Diffraction Xcalibur Gemini'
_diffrn_measurement_method '\w scans'
_diffrn_radiation_monochromator graphite
_diffrn_radiation_source 'Enhance (Cu) X-ray Source'
_diffrn_radiation_type CuK\a
_diffrn_radiation_wavelength 1.54178
_diffrn_reflns_av_R_equivalents 0.0199
_diffrn_reflns_av_sigmaI/netI 0.0291
_diffrn_reflns_limit_h_max 8
_diffrn_reflns_limit_h_min -21
_diffrn_reflns_limit_k_max 7
_diffrn_reflns_limit_k_min -7
_diffrn_reflns_limit_l_max 18
_diffrn_reflns_limit_l_min -18
_diffrn_reflns_number 5441
_diffrn_reflns_theta_full 67.50
_diffrn_reflns_theta_max 70.71
_diffrn_reflns_theta_min 5.26
_exptl_absorpt_coefficient_mu 0.854
_exptl_absorpt_correction_T_max 0.8615
_exptl_absorpt_correction_T_min 0.7543
_exptl_absorpt_correction_type multi-scan
_exptl_absorpt_process_details
;
(CrysAlis RED; Oxford Diffraction, 2010)
;
_exptl_crystal_colour yellow
_exptl_crystal_density_diffrn 1.356
_exptl_crystal_density_method 'not measured'
_exptl_crystal_description block
_exptl_crystal_F_000 680
_exptl_crystal_size_max 0.35
_exptl_crystal_size_mid 0.20
_exptl_crystal_size_min 0.18
_refine_diff_density_max 0.174
_refine_diff_density_min -0.198
_refine_ls_extinction_coef 0.0017(3)
_refine_ls_extinction_expression Fc^*^=kFc[1+0.001xFc^2^\l^3^/sin(2\q)]^-1/4^
_refine_ls_extinction_method '<i>SHELXL97</i> (Sheldrick, 2008)'
_refine_ls_goodness_of_fit_ref 1.019
_refine_ls_hydrogen_treatment mixed
_refine_ls_matrix_type full
_refine_ls_number_parameters 222
_refine_ls_number_reflns 3023
_refine_ls_number_restraints 0
_refine_ls_restrained_S_all 1.019
_refine_ls_R_factor_all 0.0687
_refine_ls_R_factor_gt 0.0480
_refine_ls_shift/su_max 0.000
_refine_ls_shift/su_mean 0.000
_refine_ls_structure_factor_coef Fsqd
_refine_ls_weighting_details 'w=1/[\s^2^(Fo^2^)+(0.0646P)^2^+0.2155P] where P=(Fo^2^+2Fc^2^)/3'
_refine_ls_weighting_scheme calc
_refine_ls_wR_factor_gt 0.1267
_refine_ls_wR_factor_ref 0.1470
_reflns_number_gt 2154
_reflns_number_total 3023
_reflns_threshold_expression I>2\s(I)
_cod_data_source_file gg2071.cif
_cod_data_source_block I
_cod_original_cell_volume 1598.9(3)
_cod_original_sg_symbol_H-M 'P 21/c'
_cod_database_code 2233807
_cod_database_fobs_code 2233807

loop_
_symmetry_equiv_pos_as_xyz
'x, y, z'
'-x, y+1/2, -z+1/2'
'-x, -y, -z'
'x, -y-1/2, z-1/2'

loop_
_atom_site_type_symbol
_atom_site_label
_atom_site_fract_x
_atom_site_fract_y
_atom_site_fract_z
_atom_site_U_iso_or_equiv
_atom_site_adp_type
_atom_site_calc_flag
_atom_site_refinement_flags
_atom_site_occupancy
_atom_site_symmetry_multiplicity
F F1 0.55493(10) 0.1856(4) 0.43446(11) 0.1300(7) Uani d . 1 1
F F2 0.01595(9) 0.2581(3) 0.48620(11) 0.0984(5) Uani d . 1 1
O O1 0.26793(10) 0.4978(3) -0.05192(11) 0.0813(5) Uani d . 1 1
H H1 0.2297(15) 0.605(5) -0.0137(19) 0.098 Uiso d . 1 1
O O2 0.19432(10) 0.6694(2) 0.04310(11) 0.0785(5) Uani d . 1 1
C C1 0.32971(15) 0.1596(5) -0.01899(18) 0.0895(8) Uani d . 1 1
H H1A 0.3318 0.1788 -0.0820 0.134 Uiso calc R 1 1
H H1B 0.3059 0.0201 -0.0137 0.134 Uiso calc R 1 1
H H1C 0.3837 0.1657 0.0241 0.134 Uiso calc R 1 1
C C2 0.28083(13) 0.3328(4) 0.00327(15) 0.0666(6) Uani d . 1 1
C C3 0.25062(12) 0.3242(3) 0.07759(13) 0.0585(5) Uani d . 1 1
C C4 0.20637(13) 0.4997(3) 0.09387(14) 0.0610(5) Uani d . 1 1
C C5 0.17204(13) 0.4938(3) 0.16889(15) 0.0622(5) Uani d . 1 1
H H5A 0.1539 0.6235 0.1882 0.075 Uiso calc R 1 1
C C6 0.16517(11) 0.3107(3) 0.21179(14) 0.0552(5) Uani d . 1 1
C C7 0.19511(12) 0.1060(3) 0.18191(16) 0.0610(5) Uani d . 1 1
H H7A 0.1511 0.0375 0.1336 0.073 Uiso calc R 1 1
H H7B 0.2112 0.0069 0.2351 0.073 Uiso calc R 1 1
C C8 0.26582(12) 0.1378(3) 0.14426(14) 0.0591(5) Uani d . 1 1
H H8A 0.2699 0.0058 0.1087 0.071 Uiso calc R 1 1
C C9 0.34407(12) 0.1584(3) 0.22286(14) 0.0598(5) Uani d . 1 1
C C10 0.37064(15) -0.0158(4) 0.28156(16) 0.0741(6) Uani d . 1 1
H H10A 0.3398 -0.1434 0.2722 0.089 Uiso calc R 1 1
C C11 0.44143(16) -0.0060(5) 0.35355(18) 0.0892(8) Uani d . 1 1
H H11A 0.4591 -0.1247 0.3937 0.107 Uiso calc R 1 1
C C12 0.48489(16) 0.1786(6) 0.36503(17) 0.0879(8) Uani d . 1 1
C C13 0.46193(14) 0.3517(5) 0.31003(16) 0.0805(7) Uani d . 1 1
H H13A 0.4936 0.4778 0.3198 0.097 Uiso calc R 1 1
C C14 0.39064(13) 0.3403(4) 0.23873(15) 0.0692(6) Uani d . 1 1
H H14A 0.3736 0.4614 0.1999 0.083 Uiso calc R 1 1
C C15 0.12484(11) 0.2989(3) 0.28353(13) 0.0544(5) Uani d . 1 1
C C16 0.08461(12) 0.1136(4) 0.29494(15) 0.0623(5) Uani d . 1 1
H H16A 0.0831 -0.0058 0.2557 0.075 Uiso calc R 1 1
C C17 0.04699(12) 0.1000(4) 0.36192(16) 0.0674(6) Uani d . 1 1
H H17A 0.0191 -0.0262 0.3686 0.081 Uiso calc R 1 1
C C18 0.05082(13) 0.2727(4) 0.41839(15) 0.0680(6) Uani d . 1 1
C C19 0.08926(13) 0.4591(4) 0.41012(15) 0.0679(6) Uani d . 1 1
H H19A 0.0906 0.5769 0.4501 0.081 Uiso calc R 1 1
C C20 0.12583(12) 0.4709(3) 0.34258(14) 0.0616(5) Uani d . 1 1
H H20A 0.1525 0.5994 0.3359 0.074 Uiso calc R 1 1

loop_
_atom_site_aniso_label
_atom_site_aniso_U_11
_atom_site_aniso_U_22
_atom_site_aniso_U_33
_atom_site_aniso_U_12
_atom_site_aniso_U_13
_atom_site_aniso_U_23
F1 0.0915(11) 0.195(2) 0.0799(10) 0.0137(13) -0.0091(9) 0.0144(12)
F2 0.1129(12) 0.1062(11) 0.0963(10) -0.0046(9) 0.0622(9) -0.0015(9)
O1 0.0858(11) 0.0952(12) 0.0606(9) -0.0078(10) 0.0188(8) 0.0136(9)
O2 0.0991(12) 0.0610(9) 0.0726(10) 0.0020(8) 0.0222(9) 0.0133(8)
C1 0.0811(16) 0.114(2) 0.0818(16) 0.0050(16) 0.0377(14) 0.0018(16)
C2 0.0587(12) 0.0782(15) 0.0583(12) -0.0082(11) 0.0110(10) -0.0009(11)
C3 0.0593(11) 0.0602(12) 0.0532(11) -0.0066(9) 0.0130(9) -0.0014(9)
C4 0.0672(12) 0.0521(11) 0.0569(11) -0.0050(10) 0.0087(10) 0.0021(9)
C5 0.0696(13) 0.0493(11) 0.0672(12) 0.0017(10) 0.0200(11) -0.0023(10)
C6 0.0528(10) 0.0474(10) 0.0614(11) -0.0019(8) 0.0113(9) -0.0038(9)
C7 0.0647(12) 0.0495(11) 0.0703(13) -0.0029(9) 0.0225(10) -0.0011(10)
C8 0.0645(12) 0.0528(11) 0.0621(11) 0.0017(9) 0.0225(10) -0.0034(9)
C9 0.0639(12) 0.0647(12) 0.0561(11) 0.0101(10) 0.0263(10) 0.0025(10)
C10 0.0818(16) 0.0723(15) 0.0732(14) 0.0130(12) 0.0310(13) 0.0104(12)
C11 0.0948(19) 0.105(2) 0.0696(15) 0.0321(17) 0.0283(15) 0.0231(15)
C12 0.0720(15) 0.130(2) 0.0589(13) 0.0129(17) 0.0151(12) 0.0062(16)
C13 0.0727(14) 0.103(2) 0.0624(13) -0.0063(14) 0.0154(12) 0.0002(14)
C14 0.0668(13) 0.0773(15) 0.0614(12) -0.0020(12) 0.0163(11) 0.0054(11)
C15 0.0495(10) 0.0526(11) 0.0579(11) 0.0015(8) 0.0116(9) 0.0009(9)
C16 0.0587(11) 0.0585(12) 0.0675(12) -0.0046(10) 0.0162(10) -0.0061(10)
C17 0.0566(12) 0.0648(13) 0.0809(14) -0.0065(10) 0.0211(11) 0.0025(12)
C18 0.0630(13) 0.0781(15) 0.0647(13) 0.0053(11) 0.0220(11) 0.0033(12)
C19 0.0740(14) 0.0657(13) 0.0635(12) -0.0004(11) 0.0202(11) -0.0071(11)
C20 0.0633(12) 0.0546(11) 0.0626(12) -0.0031(9) 0.0125(10) -0.0026(10)

loop_
_atom_type_symbol
_atom_type_description
_atom_type_scat_dispersion_real
_atom_type_scat_dispersion_imag
_atom_type_scat_source
C C 0.0181 0.0091 'International Tables Vol C Tables 4.2.6.8 and 6.1.1.4'
H H 0.0000 0.0000 'International Tables Vol C Tables 4.2.6.8 and 6.1.1.4'
O O 0.0492 0.0322 'International Tables Vol C Tables 4.2.6.8 and 6.1.1.4'
F F 0.0727 0.0534 'International Tables Vol C Tables 4.2.6.8 and 6.1.1.4'

loop_
_geom_angle_atom_site_label_1
_geom_angle_atom_site_label_2
_geom_angle_atom_site_label_3
_geom_angle
C2 O1 H1 98.0(12)
C4 O2 H1 97.0(12)
C2 C1 H1A 109.5
C2 C1 H1B 109.5
H1A C1 H1B 109.5
C2 C1 H1C 109.5
H1A C1 H1C 109.5
H1B C1 H1C 109.5
O1 C2 C3 121.3(2)
O1 C2 C1 115.2(2)
C3 C2 C1 123.4(2)
C2 C3 C4 118.9(2)
C2 C3 C8 122.8(2)
C4 C3 C8 118.23(18)
O2 C4 C3 122.1(2)
O2 C4 C5 117.5(2)
C3 C4 C5 120.43(19)
C6 C5 C4 121.92(19)
C6 C5 H5A 119.0
C4 C5 H5A 119.0
C5 C6 C15 122.64(18)
C5 C6 C7 118.91(19)
C15 C6 C7 118.34(17)
C6 C7 C8 113.80(17)
C6 C7 H7A 108.8
C8 C7 H7A 108.8
C6 C7 H7B 108.8
C8 C7 H7B 108.8
H7A C7 H7B 107.7
C3 C8 C9 113.18(17)
C3 C8 C7 110.55(17)
C9 C8 C7 111.15(17)
C3 C8 H8A 107.2
C9 C8 H8A 107.2
C7 C8 H8A 107.2
C14 C9 C10 117.5(2)
C14 C9 C8 123.59(19)
C10 C9 C8 118.9(2)
C11 C10 C9 121.2(2)
C11 C10 H10A 119.4
C9 C10 H10A 119.4
C12 C11 C10 118.3(2)
C12 C11 H11A 120.9
C10 C11 H11A 120.9
C13 C12 F1 119.1(3)
C13 C12 C11 122.9(3)
F1 C12 C11 118.0(3)
C12 C13 C14 118.2(3)
C12 C13 H13A 120.9
C14 C13 H13A 120.9
C9 C14 C13 121.9(2)
C9 C14 H14A 119.1
C13 C14 H14A 119.1
C16 C15 C20 117.58(19)
C16 C15 C6 120.81(18)
C20 C15 C6 121.61(18)
C17 C16 C15 121.4(2)
C17 C16 H16A 119.3
C15 C16 H16A 119.3
C18 C17 C16 118.3(2)
C18 C17 H17A 120.9
C16 C17 H17A 120.9
F2 C18 C17 118.6(2)
F2 C18 C19 118.6(2)
C17 C18 C19 122.8(2)
C18 C19 C20 118.3(2)
C18 C19 H19A 120.9
C20 C19 H19A 120.9
C19 C20 C15 121.6(2)
C19 C20 H20A 119.2
C15 C20 H20A 119.2

loop_
_geom_bond_atom_site_label_1
_geom_bond_atom_site_label_2
_geom_bond_distance
F1 C12 1.362(3)
F2 C18 1.357(2)
O1 C2 1.304(3)
O1 H1 1.22(3)
O2 C4 1.290(2)
O2 H1 1.28(3)
C1 C2 1.485(3)
C1 H1A 0.9800
C1 H1B 0.9800
C1 H1C 0.9800
C2 C3 1.392(3)
C3 C4 1.410(3)
C3 C8 1.513(3)
C4 C5 1.448(3)
C5 C6 1.339(3)
C5 H5A 0.9500
C6 C15 1.477(3)
C6 C7 1.505(3)
C7 C8 1.538(3)
C7 H7A 0.9900
C7 H7B 0.9900
C8 C9 1.534(3)
C8 H8A 1.0000
C9 C14 1.379(3)
C9 C10 1.394(3)
C10 C11 1.391(3)
C10 H10A 0.9500
C11 C12 1.365(4)
C11 H11A 0.9500
C12 C13 1.351(4)
C13 C14 1.392(3)
C13 H13A 0.9500
C14 H14A 0.9500
C15 C16 1.395(3)
C15 C20 1.397(3)
C16 C17 1.380(3)
C16 H16A 0.9500
C17 C18 1.367(3)
C17 H17A 0.9500
C18 C19 1.371(3)
C19 C20 1.373(3)
C19 H19A 0.9500
C20 H20A 0.9500

loop_
_geom_hbond_atom_site_label_D
_geom_hbond_atom_site_label_H
_geom_hbond_atom_site_label_A
_geom_hbond_site_symmetry_A
_geom_hbond_distance_DH
_geom_hbond_distance_HA
_geom_hbond_distance_DA
_geom_hbond_angle_DHA
O1 H1 O2 . 1.22(3) 1.28(3) 2.465(2) 163(2)
C8 H8A O2 1_545 1.00 2.52 3.365(3) 141.5
C19 H19A O2 4_576 0.95 2.51 3.260(3) 136.2

loop_
_geom_torsion_atom_site_label_1
_geom_torsion_atom_site_label_2
_geom_torsion_atom_site_label_3
_geom_torsion_atom_site_label_4
_geom_torsion
O1 C2 C3 C4 -1.1(3)
C1 C2 C3 C4 178.5(2)
O1 C2 C3 C8 -178.63(18)
C1 C2 C3 C8 1.0(3)
C2 C3 C4 O2 -1.3(3)
C8 C3 C4 O2 176.34(18)
C2 C3 C4 C5 178.17(19)
C8 C3 C4 C5 -4.2(3)
O2 C4 C5 C6 164.4(2)
C3 C4 C5 C6 -15.1(3)
C4 C5 C6 C15 -175.21(18)
C4 C5 C6 C7 0.9(3)
C5 C6 C7 C8 30.3(3)
C15 C6 C7 C8 -153.45(17)
C2 C3 C8 C9 85.6(2)
C4 C3 C8 C9 -91.9(2)
C2 C3 C8 C7 -148.96(19)
C4 C3 C8 C7 33.5(2)
C6 C7 C8 C3 -45.8(2)
C6 C7 C8 C9 80.8(2)
C3 C8 C9 C14 8.3(3)
C7 C8 C9 C14 -116.8(2)
C3 C8 C9 C10 -171.12(18)
C7 C8 C9 C10 63.8(2)
C14 C9 C10 C11 0.1(3)
C8 C9 C10 C11 179.6(2)
C9 C10 C11 C12 -0.5(4)
C10 C11 C12 C13 0.4(4)
C10 C11 C12 F1 -178.7(2)
F1 C12 C13 C14 179.2(2)
C11 C12 C13 C14 0.1(4)
C10 C9 C14 C13 0.4(3)
C8 C9 C14 C13 -179.0(2)
C12 C13 C14 C9 -0.5(4)
C5 C6 C15 C16 148.4(2)
C7 C6 C15 C16 -27.7(3)
C5 C6 C15 C20 -32.0(3)
C7 C6 C15 C20 151.90(19)
C20 C15 C16 C17 0.1(3)
C6 C15 C16 C17 179.70(18)
C15 C16 C17 C18 -0.9(3)
C16 C17 C18 F2 -178.07(18)
C16 C17 C18 C19 1.1(3)
F2 C18 C19 C20 178.66(19)
C17 C18 C19 C20 -0.5(3)
C18 C19 C20 C15 -0.3(3)
C16 C15 C20 C19 0.5(3)
C6 C15 C20 C19 -179.09(19)
